data_2310157
loop_
_publ_author_name
'Fujiyama, Shinjiro'
'Yoza, Kenji'
'Kamiya, Natsumi'
'Nishi, Koji'
'Yokomori, Yoshinobu'

_publ_section_title
;
 Entrance and diffusion pathway of CO2 and dimethyl ether in silicalite-1
 zeolite channels as determined by single-crystal XRD structural analysis
;
_journal_coden_ASTM ACSBDA
_journal_coeditor_code BP5072
_journal_issue 1
_journal_name_full
;
 Acta Crystallographica, Section B: Structural Science, Crystal
 Engineering and Materials
;
_journal_page_first 112
_journal_page_last 118
_journal_paper_doi 10.1107/S2052520615000256
_journal_volume 71
_journal_year 2015
_chemical_formula_sum 'C0.6 O49.2 Si24'
_chemical_formula_weight 1468.2
_chemical_name_systematic ?
_space_group_IT_number 14
_symmetry_cell_setting monoclinic
_symmetry_space_group_name_Hall '-P 2yn'
_symmetry_space_group_name_H-M 'P 1 21/n 1'
_atom_sites_solution_hydrogens none
_atom_sites_solution_primary direct
_atom_sites_solution_secondary difmap
_audit_creation_method SHELXL-97
_cell_angle_alpha 90.00
_cell_angle_beta 90.040(2)
_cell_angle_gamma 90.00
_cell_formula_units_Z 4
_cell_length_a 13.388(2)
_cell_length_b 20.132(3)
_cell_length_c 19.902(3)
_cell_measurement_reflns_used 211
_cell_measurement_temperature 296(2)
_cell_measurement_theta_max 22.46
_cell_measurement_theta_min 2.07
_cell_volume 5364.1(14)
_computing_structure_refinement 'SHELXL-97 (Sheldrick, 1997)'
_computing_structure_solution 'SHELXS-97 (Sheldrick, 1990)'
_diffrn_ambient_temperature 296(2)
_diffrn_measured_fraction_theta_full 0.945
_diffrn_measured_fraction_theta_max 0.945
_diffrn_measurement_device_type 'CCD area detector'
_diffrn_measurement_method 'phi and omega scans'
_diffrn_radiation_monochromator graphite
_diffrn_radiation_source 'fine-focus sealed tube'
_diffrn_radiation_type MoK\a
_diffrn_radiation_wavelength 0.71073
_diffrn_reflns_av_R_equivalents 0.1429
_diffrn_reflns_av_sigmaI/netI 0.1649
_diffrn_reflns_limit_h_max 17
_diffrn_reflns_limit_h_min -17
_diffrn_reflns_limit_k_max 26
_diffrn_reflns_limit_k_min -26
_diffrn_reflns_limit_l_max 25
_diffrn_reflns_limit_l_min -25
_diffrn_reflns_number 62011
_diffrn_reflns_theta_full 28.67
_diffrn_reflns_theta_max 28.67
_diffrn_reflns_theta_min 1.02
_exptl_absorpt_coefficient_mu 0.686
_exptl_absorpt_correction_T_max 0.9548
_exptl_absorpt_correction_T_min 0.9082
_exptl_absorpt_correction_type analytical
_exptl_crystal_colour colorless
_exptl_crystal_density_diffrn 1.866
_exptl_crystal_density_method 'not measured'
_exptl_crystal_description 'coffin shape'
_exptl_crystal_F_000 2968
_exptl_crystal_size_max 0.14
_exptl_crystal_size_mid 0.08
_exptl_crystal_size_min 0.07
_refine_diff_density_max 0.556
_refine_diff_density_min -0.625
_refine_ls_extinction_method none
_refine_ls_goodness_of_fit_ref 0.829
_refine_ls_hydrogen_treatment none
_refine_ls_matrix_type full
_refine_ls_number_parameters 664
_refine_ls_number_reflns 12862
_refine_ls_number_restraints 4
_refine_ls_restrained_S_all 0.829
_refine_ls_R_factor_all 0.1617
_refine_ls_R_factor_gt 0.0534
_refine_ls_shift/su_max 0.001
_refine_ls_shift/su_mean 0.000
_refine_ls_structure_factor_coef Fsqd
_refine_ls_weighting_details 'calc w=1/[\s^2^(Fo^2^)+(0.0374P)^2^+0.0000P] where P=(Fo^2^+2Fc^2^)/3'
_refine_ls_weighting_scheme calc
_refine_ls_wR_factor_gt 0.0959
_refine_ls_wR_factor_ref 0.1219
_reflns_number_gt 5397
_reflns_number_total 12862
_reflns_threshold_expression >2sigma(I)
_cod_data_source_file bp5072sup1.cif
_cod_data_source_block sin3h4_twin_f_co2
_cod_depositor_comments
;
The following automatic conversions were performed:

'_symmetry_cell_setting' value 'Monoclinic' changed to 'monoclinic'
according to
/usr/data/users/saulius/crontab/automatic-downloads/rss-feeds/IUCr/lib/dictionaries/cif_core.dic
dictionary named 'cif_core.dic' version 2.4.2 from 2011-04-26.

'_exptl_absorpt_correction_type' value 'Analytical' changed to
'analytical' according to
/usr/data/users/saulius/crontab/automatic-downloads/rss-feeds/IUCr/lib/dictionaries/cif_core.dic
dictionary named 'cif_core.dic' version 2.4.2 from 2011-04-26.

Automatic conversion script
Id: cif_fix_values 3008 2015-01-20 13:52:24Z robertas 
;
_cod_original_sg_symbol_H-M P2(1)/n
_cod_database_code 2310157
_cod_database_fobs_code 2310157

loop_
_symmetry_equiv_pos_as_xyz
'x, y, z'
'-x+1/2, y+1/2, -z+1/2'
'-x, -y, -z'
'x-1/2, -y-1/2, z-1/2'

loop_
_atom_site_type_symbol
_atom_site_label
_atom_site_fract_x
_atom_site_fract_y
_atom_site_fract_z
_atom_site_U_iso_or_equiv
_atom_site_adp_type
_atom_site_calc_flag
_atom_site_refinement_flags
_atom_site_occupancy
_atom_site_symmetry_multiplicity
_atom_site_disorder_assembly
_atom_site_disorder_group
C C200 0.993(2) 0.4860(18) 0.419(3) 0.27(4) Uiso d PGU 0.281(15) 1 A 1
O O201 0.978(2) 0.491(3) 0.361(3) 0.62(8) Uiso d PGU 0.281(15) 1 A 1
O O202 1.007(2) 0.481(2) 0.476(3) 0.24(3) Uiso d PGU 0.281(15) 1 . 1
C C500 0.006(2) 0.508(2) 0.187(4) 0.73(9) Uiso d PGU 0.31(2) 1 B 2
O O501 0.014(3) 0.517(3) 0.130(4) 0.72(10) Uiso d PGU 0.31(2) 1 B 2
O O502 -0.003(2) 0.499(3) 0.245(4) 0.64(8) Uiso d PGU 0.31(2) 1 B 2
Si Si1 0.32242(18) 0.42049(10) -0.05565(13) 0.0131(5) Uani d . 1 1 . .
Si Si2 0.16770(19) 0.31296(12) -0.03045(11) 0.0163(5) Uani d . 1 1 . .
Si Si3 -0.04992(19) 0.27965(11) -0.06243(13) 0.0162(6) Uani d . 1 1 . .
Si Si4 -0.03530(18) 0.12384(11) -0.06301(13) 0.0149(6) Uani d . 1 1 . .
Si Si5 0.1773(2) 0.07614(11) -0.02826(11) 0.0136(6) Uani d . 1 1 . .
Si Si6 0.31558(17) 0.19452(11) -0.05589(13) 0.0150(5) Uani d . 1 1 . .
Si Si7 0.3202(2) 0.42530(11) 0.17173(12) 0.0145(6) Uani d . 1 1 . .
Si Si8 0.17551(17) 0.31115(12) 0.12699(11) 0.0143(5) Uani d . 1 1 . .
Si Si9 -0.03541(19) 0.27329(11) 0.17558(12) 0.0135(6) Uani d . 1 1 . .
Si Si10 -0.03273(19) 0.11941(12) 0.17579(12) 0.0147(6) Uani d . 1 1 . .
Si Si11 0.17716(19) 0.07131(11) 0.12922(13) 0.0147(5) Uani d . 1 1 . .
Si Si12 0.31518(19) 0.19021(12) 0.16625(11) 0.0145(5) Uani d . 1 1 . .
Si Si13 0.33516(18) 0.42784(10) 0.55736(14) 0.0135(5) Uani d . 1 1 . .
Si Si14 0.18836(18) 0.31191(12) 0.52717(11) 0.0146(5) Uani d . 1 1 . .
Si Si15 -0.02945(18) 0.27746(11) 0.56118(13) 0.0141(5) Uani d . 1 1 . .
Si Si16 -0.03281(18) 0.12165(11) 0.56410(13) 0.0134(5) Uani d . 1 1 . .
Si Si17 0.1796(2) 0.07075(11) 0.52723(11) 0.0140(6) Uani d . 1 1 . .
Si Si18 0.31890(19) 0.18707(11) 0.56220(12) 0.0150(5) Uani d . 1 1 . .
Si Si19 0.3158(2) 0.42357(11) 0.32812(12) 0.0148(6) Uani d . 1 1 . .
Si Si20 0.17082(18) 0.31212(12) 0.36883(12) 0.0163(5) Uani d . 1 1 . .
Si Si21 -0.04344(19) 0.27331(11) 0.33104(12) 0.0144(6) Uani d . 1 1 . .
Si Si22 -0.0368(2) 0.11864(12) 0.32947(12) 0.0155(6) Uani d . 1 1 . .
Si Si23 0.1775(2) 0.07217(10) 0.36937(13) 0.0137(5) Uani d . 1 1 . .
Si Si24 0.30113(18) 0.19327(12) 0.32031(11) 0.0152(5) Uani d . 1 1 . .
O O1 0.2233(4) 0.3770(3) -0.0582(4) 0.0296(15) Uani d . 1 1 . .
O O2 0.0599(4) 0.3103(3) -0.0655(3) 0.0235(14) Uani d . 1 1 . .
O O3 -0.0455(5) 0.2021(3) -0.0491(3) 0.0369(15) Uani d . 1 1 . .
O O4 0.0788(4) 0.1035(2) -0.0673(3) 0.0251(15) Uani d . 1 1 . .
O O5 0.2712(4) 0.1211(3) -0.0457(3) 0.0246(15) Uani d . 1 1 . .
O O6 0.2279(4) 0.2471(3) -0.0471(4) 0.0350(17) Uani d . 1 1 . .
O O7 0.2297(5) 0.3759(3) 0.1548(3) 0.037(2) Uani d . 1 1 . .
O O8 0.0707(4) 0.3041(3) 0.1657(3) 0.0308(15) Uani d . 1 1 . .
O O9 -0.0309(5) 0.1957(3) 0.1557(2) 0.0276(16) Uani d . 1 1 . .
O O10 0.0764(5) 0.0890(3) 0.1677(3) 0.0304(16) Uani d . 1 1 . .
O O11 0.2651(5) 0.1210(3) 0.1513(3) 0.0312(18) Uani d . 1 1 . .
O O12 0.2427(5) 0.2478(3) 0.1390(3) 0.0343(16) Uani d . 1 1 . .
O O13 0.1548(5) 0.3182(3) 0.0484(3) 0.0421(18) Uani d . 1 1 . .
O O14 0.1570(4) 0.0779(3) 0.0504(3) 0.0273(15) Uani d . 1 1 . .
O O15 0.3786(5) 0.4140(3) -0.1250(3) 0.0331(18) Uani d . 1 1 . .
O O16 0.3927(5) 0.3949(3) 0.0044(3) 0.0382(19) Uani d . 1 1 . .
O O17 0.4196(4) 0.4022(3) 0.1341(3) 0.0251(15) Uani d . 1 1 . .
O O18 0.3611(4) 0.1998(3) -0.1298(3) 0.0232(14) Uani d . 1 1 . .
O O19 0.4031(5) 0.2079(3) -0.0029(3) 0.0315(16) Uani d . 1 1 . .
O O20 0.4195(4) 0.1956(3) 0.1278(3) 0.0249(14) Uani d . 1 1 . .
O O21 0.2031(4) 0.0028(2) -0.0524(3) 0.0225(14) Uani d . 1 1 . .
O O22 0.2093(5) -0.0028(3) 0.1476(3) 0.0263(16) Uani d . 1 1 . .
O O23 0.3427(3) 0.4237(2) 0.2505(3) 0.0294(12) Uani d . 1 1 . .
O O24 0.3384(3) 0.1980(2) 0.2445(3) 0.0262(12) Uani d . 1 1 . .
O O25 -0.0654(3) 0.28263(19) 0.2519(3) 0.0239(12) Uani d . 1 1 . .
O O26 -0.0679(3) 0.1097(2) 0.2521(3) 0.0224(12) Uani d . 1 1 . .
O O27 0.2430(4) 0.3780(3) 0.5514(4) 0.0346(17) Uani d . 1 1 . .
O O28 0.0747(4) 0.3134(2) 0.5540(3) 0.0257(14) Uani d . 1 1 . .
O O29 -0.0112(4) 0.1993(3) 0.5670(3) 0.0337(16) Uani d . 1 1 . .
O O30 0.0687(4) 0.0827(2) 0.5543(3) 0.0297(15) Uani d . 1 1 . .
O O31 0.2566(4) 0.1202(3) 0.5648(3) 0.0253(15) Uani d . 1 1 . .
O O32 0.2457(4) 0.2490(3) 0.5600(3) 0.0308(16) Uani d . 1 1 . .
O O33 0.2204(5) 0.3792(3) 0.3418(3) 0.0286(17) Uani d . 1 1 . .
O O34 0.0549(4) 0.3143(2) 0.3538(2) 0.0197(13) Uani d . 1 1 . .
O O35 -0.0265(5) 0.1963(3) 0.3480(3) 0.0292(16) Uani d . 1 1 . .
O O36 0.0681(5) 0.0830(3) 0.3433(3) 0.0377(18) Uani d . 1 1 . .
O O37 0.2539(5) 0.1219(3) 0.3335(3) 0.0335(18) Uani d . 1 1 . .
O O38 0.2184(5) 0.2489(3) 0.3318(3) 0.0290(15) Uani d . 1 1 . .
O O39 0.1922(4) 0.3061(3) 0.4472(3) 0.0452(16) Uani d . 1 1 . .
O O40 0.1833(5) 0.0848(3) 0.4486(3) 0.0313(15) Uani d . 1 1 . .
O O41 0.3903(5) 0.4193(3) 0.6287(3) 0.0323(17) Uani d . 1 1 . .
O O42 0.4130(5) 0.4144(3) 0.4984(3) 0.0310(16) Uani d . 1 1 . .
O O43 0.4103(5) 0.3949(3) 0.3680(3) 0.0270(16) Uani d . 1 1 . .
O O44 0.3850(4) 0.1901(3) 0.6288(3) 0.0243(14) Uani d . 1 1 . .
O O45 0.3895(5) 0.1860(3) 0.4970(3) 0.0290(15) Uani d . 1 1 . .
O O46 -0.1047(4) 0.2944(3) -0.1316(3) 0.0372(17) Uani d . 1 1 . .
O O47 0.2102(4) -0.0046(2) 0.5427(3) 0.0194(15) Uani d . 1 1 . .
O O48 0.2107(5) -0.0022(3) 0.3523(3) 0.0309(17) Uani d . 1 1 . .

loop_
_atom_site_aniso_label
_atom_site_aniso_U_11
_atom_site_aniso_U_22
_atom_site_aniso_U_33
_atom_site_aniso_U_12
_atom_site_aniso_U_13
_atom_site_aniso_U_23
Si1 0.0209(13) 0.0086(10) 0.0098(11) 0.0010(10) -0.0012(12) -0.0007(10)
Si2 0.0227(14) 0.0099(12) 0.0164(11) -0.0017(11) 0.0010(10) 0.0001(10)
Si3 0.0217(14) 0.0115(11) 0.0154(13) -0.0021(9) 0.0006(11) -0.0041(10)
Si4 0.0198(14) 0.0132(12) 0.0116(13) -0.0011(10) -0.0031(12) -0.0015(10)
Si5 0.0199(14) 0.0081(12) 0.0127(12) -0.0021(11) 0.0002(11) 0.0002(9)
Si6 0.0201(13) 0.0115(10) 0.0135(10) -0.0064(11) 0.0050(11) 0.0003(12)
Si7 0.0227(15) 0.0104(12) 0.0105(13) -0.0026(11) 0.0021(12) -0.0017(10)
Si8 0.0153(12) 0.0129(11) 0.0148(11) -0.0013(11) 0.0005(11) -0.0021(11)
Si9 0.0193(14) 0.0122(12) 0.0090(12) 0.0000(10) -0.0004(11) 0.0014(9)
Si10 0.0232(15) 0.0119(12) 0.0089(13) -0.0024(11) 0.0008(12) -0.0013(10)
Si11 0.0204(14) 0.0107(12) 0.0129(12) 0.0016(11) 0.0009(13) -0.0005(10)
Si12 0.0197(12) 0.0129(11) 0.0111(10) -0.0002(12) 0.0027(10) -0.0005(10)
Si13 0.0205(14) 0.0089(10) 0.0112(11) 0.0005(9) 0.0005(11) 0.0001(10)
Si14 0.0197(13) 0.0114(12) 0.0128(11) -0.0026(11) 0.0032(9) 0.0007(10)
Si15 0.0215(14) 0.0101(11) 0.0106(12) 0.0008(9) 0.0030(11) -0.0019(10)
Si16 0.0171(14) 0.0104(12) 0.0127(13) 0.0006(10) -0.0004(12) -0.0007(10)
Si17 0.0198(15) 0.0097(12) 0.0125(12) -0.0015(11) 0.0008(11) 0.0009(9)
Si18 0.0224(13) 0.0098(11) 0.0130(11) -0.0026(11) -0.0011(11) 0.0013(10)
Si19 0.0208(15) 0.0113(12) 0.0122(13) -0.0019(11) 0.0007(12) 0.0002(9)
Si20 0.0226(14) 0.0132(12) 0.0131(11) -0.0008(12) 0.0027(11) -0.0020(12)
Si21 0.0208(15) 0.0114(12) 0.0109(13) 0.0001(10) 0.0002(11) -0.0009(9)
Si22 0.0222(15) 0.0124(12) 0.0121(13) 0.0010(11) -0.0006(12) 0.0003(10)
Si23 0.0234(14) 0.0057(11) 0.0119(12) -0.0002(10) 0.0000(13) -0.0015(10)
Si24 0.0230(13) 0.0102(10) 0.0123(11) -0.0019(12) 0.0040(10) -0.0019(10)
O1 0.026(4) 0.016(3) 0.047(4) -0.005(3) -0.004(4) 0.014(3)
O2 0.019(3) 0.026(3) 0.025(3) -0.004(3) 0.007(3) 0.008(3)
O3 0.057(4) 0.010(3) 0.044(4) 0.002(3) 0.008(4) -0.004(3)
O4 0.021(3) 0.032(3) 0.022(3) 0.005(3) 0.009(3) 0.009(3)
O5 0.025(3) 0.012(3) 0.037(4) -0.006(2) 0.007(3) 0.006(3)
O6 0.036(4) 0.011(3) 0.059(4) 0.008(3) 0.012(4) -0.004(3)
O7 0.045(5) 0.017(3) 0.049(5) -0.019(3) 0.003(4) -0.008(3)
O8 0.022(3) 0.033(3) 0.037(3) -0.006(3) 0.019(3) -0.006(3)
O9 0.055(5) 0.011(3) 0.016(3) 0.003(3) 0.000(3) 0.000(3)
O10 0.028(4) 0.040(4) 0.023(3) 0.014(3) 0.016(3) 0.012(3)
O11 0.040(4) 0.016(3) 0.038(4) -0.010(3) -0.009(3) -0.010(3)
O12 0.037(4) 0.027(3) 0.038(4) 0.016(3) 0.000(3) 0.001(3)
O13 0.060(5) 0.052(4) 0.014(3) 0.003(3) -0.009(3) -0.004(3)
O14 0.039(4) 0.031(3) 0.012(3) 0.004(3) -0.002(3) -0.006(3)
O15 0.045(5) 0.041(4) 0.013(4) 0.011(3) 0.015(3) 0.003(3)
O16 0.047(5) 0.050(4) 0.018(3) 0.016(4) -0.019(3) 0.006(3)
O17 0.020(4) 0.039(4) 0.016(3) 0.004(3) 0.006(3) -0.001(3)
O18 0.017(3) 0.039(4) 0.014(3) -0.004(3) 0.005(3) 0.004(3)
O19 0.031(4) 0.044(4) 0.020(3) -0.013(3) -0.008(3) 0.001(3)
O20 0.026(3) 0.032(3) 0.017(3) 0.002(3) 0.005(3) 0.005(3)
O21 0.023(4) 0.012(3) 0.033(3) -0.004(2) 0.003(3) -0.005(3)
O22 0.031(4) 0.013(3) 0.035(4) -0.006(3) 0.004(3) 0.006(3)
O23 0.042(3) 0.041(3) 0.005(2) 0.007(3) 0.004(4) 0.000(3)
O24 0.034(3) 0.034(3) 0.011(3) -0.011(3) 0.005(3) -0.001(3)
O25 0.033(3) 0.028(3) 0.011(2) 0.006(2) 0.003(4) 0.004(3)
O26 0.020(3) 0.031(3) 0.017(3) -0.006(2) 0.012(4) -0.009(3)
O27 0.023(4) 0.017(3) 0.063(5) -0.013(3) -0.004(4) -0.001(4)
O28 0.016(3) 0.021(3) 0.040(3) -0.002(3) 0.011(3) 0.000(3)
O29 0.051(4) 0.013(3) 0.037(4) -0.004(3) 0.000(3) 0.006(3)
O30 0.019(3) 0.025(3) 0.046(4) 0.008(3) 0.009(4) 0.002(3)
O31 0.041(4) 0.022(3) 0.012(3) -0.012(3) -0.006(3) 0.006(3)
O32 0.043(4) 0.016(3) 0.034(4) 0.008(3) 0.010(4) 0.009(3)
O33 0.023(4) 0.009(3) 0.054(5) -0.006(3) 0.009(3) 0.008(3)
O34 0.021(3) 0.010(3) 0.029(3) 0.002(3) -0.005(2) -0.008(2)
O35 0.047(4) 0.009(3) 0.032(3) -0.007(3) -0.005(3) 0.001(3)
O36 0.033(4) 0.038(4) 0.042(4) 0.019(3) -0.017(3) -0.006(3)
O37 0.052(5) 0.022(3) 0.027(4) -0.012(3) 0.021(3) -0.002(3)
O38 0.038(4) 0.017(3) 0.031(3) 0.008(3) 0.001(3) -0.009(3)
O39 0.041(4) 0.080(4) 0.015(3) -0.004(4) 0.003(3) 0.003(4)
O40 0.051(4) 0.028(3) 0.015(3) -0.012(3) 0.001(4) 0.000(3)
O41 0.050(5) 0.027(4) 0.020(4) 0.017(3) -0.013(4) 0.003(3)
O42 0.034(4) 0.034(4) 0.026(3) 0.011(3) 0.012(3) -0.003(3)
O43 0.026(4) 0.035(4) 0.020(3) 0.004(3) -0.009(3) 0.011(3)
O44 0.029(3) 0.022(3) 0.022(3) -0.010(3) -0.015(3) -0.003(3)
O45 0.039(4) 0.021(3) 0.027(3) -0.004(3) 0.011(3) 0.008(3)
O46 0.025(4) 0.066(5) 0.021(3) 0.002(3) -0.012(3) 0.008(4)
O47 0.022(4) 0.007(3) 0.029(4) -0.001(2) 0.003(3) 0.008(3)
O48 0.035(4) 0.012(3) 0.045(4) 0.005(3) 0.000(4) -0.005(3)

loop_
_atom_type_symbol
_atom_type_description
_atom_type_scat_dispersion_real
_atom_type_scat_dispersion_imag
_atom_type_scat_source
C C 0.0033 0.0016 'International Tables Vol C Tables 4.2.6.8 and 6.1.1.4'
O O 0.0106 0.0060 'International Tables Vol C Tables 4.2.6.8 and 6.1.1.4'
Si Si 0.0817 0.0704 'International Tables Vol C Tables 4.2.6.8 and 6.1.1.4'

loop_
_geom_angle_atom_site_label_1
_geom_angle_atom_site_label_2
_geom_angle_atom_site_label_3
_geom_angle_site_symmetry_1
_geom_angle_site_symmetry_3
_geom_angle
O202 C200 O201 . . 180.0
C200 O202 O202 . 3_766 132(8)
O502 C500 O501 . . 180(3)
O15 Si1 O1 . . 109.0(4)
O15 Si1 O47 . 2 110.6(3)
O1 Si1 O47 . 2 107.3(3)
O15 Si1 O16 . . 110.1(4)
O1 Si1 O16 . . 109.6(4)
O47 Si1 O16 2 . 110.2(3)
O13 Si2 O6 . . 108.5(4)
O13 Si2 O1 . . 110.0(4)
O6 Si2 O1 . . 111.6(4)
O13 Si2 O2 . . 109.5(3)
O6 Si2 O2 . . 109.8(4)
O1 Si2 O2 . . 107.4(3)
O3 Si3 O46 . . 110.3(4)
O3 Si3 O45 . 4_565 108.9(4)
O46 Si3 O45 . 4_565 109.0(4)
O3 Si3 O2 . . 110.6(3)
O46 Si3 O2 . . 108.7(3)
O45 Si3 O2 4_565 . 109.3(3)
O4 Si4 O43 . 4_565 109.4(3)
O4 Si4 O42 . 4_565 109.5(3)
O43 Si4 O42 4_565 4_565 110.1(4)
O4 Si4 O3 . . 110.2(3)
O43 Si4 O3 4_565 . 109.9(3)
O42 Si4 O3 4_565 . 107.7(3)
O5 Si5 O14 . . 109.8(3)
O5 Si5 O21 . . 106.9(3)
O14 Si5 O21 . . 110.8(3)
O5 Si5 O4 . . 110.2(3)
O14 Si5 O4 . . 108.8(3)
O21 Si5 O4 . . 110.3(3)
O6 Si6 O18 . . 109.9(4)
O6 Si6 O19 . . 110.8(4)
O18 Si6 O19 . . 108.3(4)
O6 Si6 O5 . . 109.0(4)
O18 Si6 O5 . . 108.6(3)
O19 Si6 O5 . . 110.1(3)
O48 Si7 O23 2 . 111.3(3)
O48 Si7 O17 2 . 110.1(4)
O23 Si7 O17 . . 107.3(3)
O48 Si7 O7 2 . 108.1(4)
O23 Si7 O7 . . 109.6(3)
O17 Si7 O7 . . 110.5(4)
O12 Si8 O7 . . 110.5(4)
O12 Si8 O13 . . 108.6(3)
O7 Si8 O13 . . 110.3(4)
O12 Si8 O8 . . 110.7(4)
O7 Si8 O8 . . 107.7(4)
O13 Si8 O8 . . 109.0(3)
O8 Si9 O25 . . 107.8(3)
O8 Si9 O44 . 4_565 110.5(4)
O25 Si9 O44 . 4_565 109.5(3)
O8 Si9 O9 . . 108.6(4)
O25 Si9 O9 . . 111.1(3)
O44 Si9 O9 4_565 . 109.3(3)
O9 Si10 O10 . . 109.4(4)
O9 Si10 O41 . 4_565 109.6(3)
O10 Si10 O41 . 4_565 110.2(4)
O9 Si10 O26 . . 111.2(3)
O10 Si10 O26 . . 108.6(3)
O41 Si10 O26 4_565 . 107.8(3)
O10 Si11 O14 . . 108.1(4)
O10 Si11 O22 . . 109.1(4)
O14 Si11 O22 . . 110.4(3)
O10 Si11 O11 . . 110.6(4)
O14 Si11 O11 . . 109.8(3)
O22 Si11 O11 . . 108.8(4)
O11 Si12 O24 . . 110.8(3)
O11 Si12 O20 . . 110.0(4)
O24 Si12 O20 . . 106.9(3)
O11 Si12 O12 . . 108.6(4)
O24 Si12 O12 . . 112.0(3)
O20 Si12 O12 . . 108.6(3)
O42 Si13 O27 . . 110.2(4)
O42 Si13 O21 . 2 109.0(3)
O27 Si13 O21 . 2 110.0(4)
O42 Si13 O41 . . 109.3(4)
O27 Si13 O41 . . 110.6(4)
O21 Si13 O41 2 . 107.6(3)
O27 Si14 O39 . . 110.3(4)
O27 Si14 O28 . . 108.5(3)
O39 Si14 O28 . . 111.2(3)
O27 Si14 O32 . . 108.3(4)
O39 Si14 O32 . . 109.2(4)
O28 Si14 O32 . . 109.2(3)
O28 Si15 O20 . 4_566 107.5(3)
O28 Si15 O19 . 4_566 110.1(4)
O20 Si15 O19 4_566 4_566 111.2(3)
O28 Si15 O29 . . 108.9(3)
O20 Si15 O29 4_566 . 110.0(3)
O19 Si15 O29 4_566 . 109.1(3)
O30 Si16 O16 . 4_566 110.1(4)
O30 Si16 O29 . . 109.6(3)
O16 Si16 O29 4_566 . 110.4(3)
O30 Si16 O17 . 4_566 107.5(4)
O16 Si16 O17 4_566 4_566 109.7(4)
O29 Si16 O17 . 4_566 109.5(3)
O40 Si17 O30 . . 109.5(4)
O40 Si17 O47 . . 110.4(3)
O30 Si17 O47 . . 108.5(3)
O40 Si17 O31 . . 108.9(3)
O30 Si17 O31 . . 110.1(4)
O47 Si17 O31 . . 109.4(4)
O31 Si18 O32 . . 110.1(4)
O31 Si18 O44 . . 107.2(3)
O32 Si18 O44 . . 109.6(4)
O31 Si18 O45 . . 109.0(3)
O32 Si18 O45 . . 110.6(3)
O44 Si18 O45 . . 110.2(4)
O33 Si19 O23 . . 110.6(3)
O33 Si19 O22 . 2 107.6(4)
O23 Si19 O22 . 2 109.9(3)
O33 Si19 O43 . . 110.5(4)
O23 Si19 O43 . . 107.6(3)
O22 Si19 O43 2 . 110.6(4)
O34 Si20 O39 . . 111.3(3)
O34 Si20 O33 . . 108.7(3)
O39 Si20 O33 . . 108.7(4)
O34 Si20 O38 . . 109.0(3)
O39 Si20 O38 . . 108.5(4)
O33 Si20 O38 . . 110.6(4)
O18 Si21 O35 4_566 . 109.9(3)
O18 Si21 O25 4_566 . 107.0(3)
O35 Si21 O25 . . 110.1(3)
O18 Si21 O34 4_566 . 110.1(3)
O35 Si21 O34 . . 108.6(3)
O25 Si21 O34 . . 111.2(3)
O15 Si22 O36 4_566 . 110.0(4)
O15 Si22 O26 4_566 . 108.3(3)
O36 Si22 O26 . . 110.0(3)
O15 Si22 O35 4_566 . 109.3(3)
O36 Si22 O35 . . 108.7(4)
O26 Si22 O35 . . 110.5(3)
O36 Si23 O40 . . 110.3(4)
O36 Si23 O37 . . 111.3(4)
O40 Si23 O37 . . 108.0(3)
O36 Si23 O48 . . 108.7(4)
O40 Si23 O48 . . 110.2(3)
O37 Si23 O48 . . 108.3(4)
O24 Si24 O38 . . 108.3(3)
O24 Si24 O37 . . 109.6(3)
O38 Si24 O37 . . 109.6(4)
O24 Si24 O46 . 4_666 108.0(3)
O38 Si24 O46 . 4_666 110.6(4)
O37 Si24 O46 . 4_666 110.8(4)
Si2 O1 Si1 . . 145.8(4)
Si3 O2 Si2 . . 145.7(4)
Si3 O3 Si4 . . 160.3(5)
Si4 O4 Si5 . . 147.5(4)
Si5 O5 Si6 . . 147.7(4)
Si2 O6 Si6 . . 162.6(5)
Si8 O7 Si7 . . 157.8(5)
Si9 O8 Si8 . . 152.8(4)
Si10 O9 Si9 . . 151.1(4)
Si10 O10 Si11 . . 155.9(4)
Si12 O11 Si11 . . 156.2(5)
Si8 O12 Si12 . . 168.1(4)
Si2 O13 Si8 . . 161.4(4)
Si5 O14 Si11 . . 159.5(4)
Si1 O15 Si22 . 4_665 150.6(4)
Si16 O16 Si1 4_665 . 173.2(5)
Si7 O17 Si16 . 4_665 145.6(4)
Si21 O18 Si6 4_665 . 141.4(4)
Si15 O19 Si6 4_665 . 167.4(5)
Si15 O20 Si12 4_665 . 143.2(4)
Si5 O21 Si13 . 2_545 145.7(4)
Si19 O22 Si11 2_545 . 151.8(5)
Si19 O23 Si7 . . 155.9(3)
Si24 O24 Si12 . . 149.1(3)
Si9 O25 Si21 . . 151.2(3)
Si10 O26 Si22 . . 145.0(3)
Si14 O27 Si13 . . 154.6(5)
Si15 O28 Si14 . . 148.8(4)
Si16 O29 Si15 . . 159.7(4)
Si16 O30 Si17 . . 156.3(4)
Si18 O31 Si17 . . 147.5(4)
Si18 O32 Si14 . . 156.8(5)
Si19 O33 Si20 . . 150.5(5)
Si20 O34 Si21 . . 146.9(4)
Si21 O35 Si22 . . 151.4(4)
Si23 O36 Si22 . . 159.7(5)
Si24 O37 Si23 . . 153.2(4)
Si24 O38 Si20 . . 154.4(4)
Si20 O39 Si14 . . 165.0(5)
Si17 O40 Si23 . . 160.0(4)
Si10 O41 Si13 4_666 . 150.0(4)
Si13 O42 Si4 . 4_666 157.9(5)
Si4 O43 Si19 4_666 . 150.5(5)
Si18 O44 Si9 . 4_666 150.7(4)
Si3 O45 Si18 4_666 . 153.4(4)
Si3 O46 Si24 . 4_565 155.5(5)
Si1 O47 Si17 2_545 . 149.2(4)
Si7 O48 Si23 2_545 . 148.3(5)

loop_
_geom_bond_atom_site_label_1
_geom_bond_atom_site_label_2
_geom_bond_site_symmetry_2
_geom_bond_distance
C200 O202 . 1.1603
C200 O201 . 1.1604
O202 O202 3_766 1.24(9)
C500 O502 . 1.1598
C500 O501 . 1.1598
Si1 O15 . 1.578(7)
Si1 O1 . 1.591(6)
Si1 O47 2 1.586(6)
Si1 O16 . 1.605(7)
Si2 O13 . 1.582(6)
Si2 O6 . 1.587(6)
Si2 O1 . 1.581(6)
Si2 O2 . 1.603(6)
Si3 O3 . 1.585(6)
Si3 O46 . 1.587(6)
Si3 O45 4_565 1.593(7)
Si3 O2 . 1.596(6)
Si4 O4 . 1.578(7)
Si4 O43 4_565 1.599(7)
Si4 O42 4_565 1.602(7)
Si4 O3 . 1.606(6)
Si5 O5 . 1.588(6)
Si5 O14 . 1.590(6)
Si5 O21 . 1.591(5)
Si5 O4 . 1.626(6)
Si6 O6 . 1.590(6)
Si6 O18 . 1.596(6)
Si6 O19 . 1.599(7)
Si6 O5 . 1.600(6)
Si7 O48 2 1.591(6)
Si7 O23 . 1.597(6)
Si7 O17 . 1.597(6)
Si7 O7 . 1.597(7)
Si8 O12 . 1.572(6)
Si8 O7 . 1.591(7)
Si8 O13 . 1.595(6)
Si8 O8 . 1.608(6)
Si9 O8 . 1.563(6)
Si9 O25 . 1.583(6)
Si9 O44 4_565 1.595(6)
Si9 O9 . 1.607(7)
Si10 O9 . 1.587(6)
Si10 O10 . 1.585(7)
Si10 O41 4_565 1.596(7)
Si10 O26 . 1.602(6)
Si11 O10 . 1.586(7)
Si11 O14 . 1.597(6)
Si11 O22 . 1.589(7)
Si11 O11 . 1.599(7)
Si12 O11 . 1.568(7)
Si12 O24 . 1.596(6)
Si12 O20 . 1.597(6)
Si12 O12 . 1.599(6)
Si13 O42 . 1.586(7)
Si13 O27 . 1.595(6)
Si13 O21 2 1.597(5)
Si13 O41 . 1.609(7)
Si14 O27 . 1.586(6)
Si14 O39 . 1.597(6)
Si14 O28 . 1.613(6)
Si14 O32 . 1.619(6)
Si15 O28 . 1.578(6)
Si15 O20 4_566 1.588(6)
Si15 O19 4_566 1.590(7)
Si15 O29 . 1.597(6)
Si16 O30 . 1.581(6)
Si16 O16 4_566 1.586(7)
Si16 O29 . 1.585(7)
Si16 O17 4_566 1.606(6)
Si17 O40 . 1.591(6)
Si17 O30 . 1.598(6)
Si17 O47 . 1.601(5)
Si17 O31 . 1.616(6)
Si18 O31 . 1.585(6)
Si18 O32 . 1.581(6)
Si18 O44 . 1.594(6)
Si18 O45 . 1.606(7)
Si19 O33 . 1.575(7)
Si19 O23 . 1.587(6)
Si19 O22 2 1.595(6)
Si19 O43 . 1.601(7)
Si20 O34 . 1.581(6)
Si20 O39 . 1.590(6)
Si20 O33 . 1.592(6)
Si20 O38 . 1.596(6)
Si21 O18 4_566 1.586(6)
Si21 O35 . 1.597(6)
Si21 O25 . 1.613(6)
Si21 O34 . 1.618(6)
Si22 O15 4_566 1.586(7)
Si22 O36 . 1.601(7)
Si22 O26 . 1.605(6)
Si22 O35 . 1.605(7)
Si23 O36 . 1.562(7)
Si23 O40 . 1.599(7)
Si23 O37 . 1.600(7)
Si23 O48 . 1.592(7)
Si24 O24 . 1.592(6)
Si24 O38 . 1.585(6)
Si24 O37 . 1.586(7)
Si24 O46 4_666 1.602(6)
O15 Si22 4_665 1.586(7)
O16 Si16 4_665 1.586(7)
O17 Si16 4_665 1.606(6)
O18 Si21 4_665 1.586(6)
O19 Si15 4_665 1.590(7)
O20 Si15 4_665 1.588(6)
O21 Si13 2_545 1.597(5)
O22 Si19 2_545 1.595(6)
O41 Si10 4_666 1.596(7)
O42 Si4 4_666 1.602(7)
O43 Si4 4_666 1.599(7)
O44 Si9 4_666 1.595(6)
O45 Si3 4_666 1.593(7)
O46 Si24 4_565 1.602(6)
O47 Si1 2_545 1.586(6)
O48 Si7 2_545 1.591(6)
